data_7126166
loop_
_publ_author_name
'Taylor, Jordan W.'
'Harman, W. Hill'

_publ_section_title
;
 C[double bond, length as m-dash]O scission and reductive coupling of
 organic carbonyls by a redox-active diboraanthracene.
;
_journal_issue 32
_journal_name_full 'Chemical communications (Cambridge, England)'
_journal_page_first 4480
_journal_page_last 4483
_journal_paper_doi 10.1039/d0cc01142h
_journal_volume 56
_journal_year 2020
_chemical_formula_sum 'C50 H72 Au B2 K O8 P2'
_chemical_formula_weight 1120.70
_space_group_crystal_system triclinic
_space_group_IT_number 2
_space_group_name_Hall '-P 1'
_space_group_name_H-M_alt 'P -1'
_atom_sites_solution_hydrogens geom
_audit_creation_method SHELXL-2013
_audit_update_record
;
2019-11-14 deposited with the CCDC.	2020-03-09 downloaded from the CCDC.
;
_cell_angle_alpha 81.7553(5)
_cell_angle_beta 84.4017(5)
_cell_angle_gamma 73.8383(5)
_cell_formula_units_Z 2
_cell_length_a 10.0837(2)
_cell_length_b 14.1067(2)
_cell_length_c 18.4824(3)
_cell_measurement_reflns_used 9602
_cell_measurement_temperature 100(2)
_cell_measurement_theta_max 40.48
_cell_measurement_theta_min 2.54
_cell_volume 2494.48(7)
_computing_cell_refinement 'Bruker SAINT'
_computing_data_collection 'Bruker APEX2'
_computing_data_reduction 'Bruker SAINT'
_computing_molecular_graphics 'Bruker SHELXTL'
_computing_publication_material 'Bruker SHELXTL'
_computing_structure_refinement 'SHELXL-2013 (Sheldrick, 2013)'
_computing_structure_solution 'SHELXS-97 (Sheldrick 2008)'
_diffrn_ambient_temperature 100(2)
_diffrn_measured_fraction_theta_full 1.000
_diffrn_measured_fraction_theta_max 1.000
_diffrn_measurement_device_type 'Bruker APEX-II CCD'
_diffrn_measurement_method '\f and \w scans'
_diffrn_radiation_type MoK\a
_diffrn_radiation_wavelength 0.71073
_diffrn_reflns_av_R_equivalents 0.0199
_diffrn_reflns_av_unetI/netI 0.0104
_diffrn_reflns_Laue_measured_fraction_full 1.000
_diffrn_reflns_Laue_measured_fraction_max 1.000
_diffrn_reflns_limit_h_max 13
_diffrn_reflns_limit_h_min -13
_diffrn_reflns_limit_k_max 19
_diffrn_reflns_limit_k_min -19
_diffrn_reflns_limit_l_max 24
_diffrn_reflns_limit_l_min -24
_diffrn_reflns_number 98727
_diffrn_reflns_point_group_measured_fraction_full 1.000
_diffrn_reflns_point_group_measured_fraction_max 1.000
_diffrn_reflns_theta_full 25.242
_diffrn_reflns_theta_max 28.700
_diffrn_reflns_theta_min 1.768
_exptl_absorpt_coefficient_mu 3.148
_exptl_absorpt_correction_type multi-scan
_exptl_absorpt_process_details 'Bruker SADABS'
_exptl_crystal_colour colourless
_exptl_crystal_density_diffrn 1.492
_exptl_crystal_density_meas ?
_exptl_crystal_density_method 'not measured'
_exptl_crystal_description 'prism frag'
_exptl_crystal_F_000 1148
_exptl_crystal_size_max 0.584
_exptl_crystal_size_mid 0.571
_exptl_crystal_size_min 0.514
_exptl_transmission_factor_max 0.313
_exptl_transmission_factor_min 0.223
_refine_diff_density_max 1.277
_refine_diff_density_min -0.446
_refine_diff_density_rms 0.058
_refine_ls_extinction_method none
_refine_ls_goodness_of_fit_ref 1.078
_refine_ls_hydrogen_treatment constr
_refine_ls_matrix_type full
_refine_ls_number_parameters 585
_refine_ls_number_reflns 12884
_refine_ls_number_restraints 0
_refine_ls_restrained_S_all 1.078
_refine_ls_R_factor_all 0.0154
_refine_ls_R_factor_gt 0.0149
_refine_ls_shift/su_max 0.005
_refine_ls_shift/su_mean 0.000
_refine_ls_structure_factor_coef Fsqd
_refine_ls_weighting_details 'w=1/[\s^2^(Fo^2^)+(0.0186P)^2^+1.4946P] where P=(Fo^2^+2Fc^2^)/3'
_refine_ls_weighting_scheme calc
_refine_ls_wR_factor_gt 0.0370
_refine_ls_wR_factor_ref 0.0372
_reflns_Friedel_coverage 0.000
_reflns_number_gt 12614
_reflns_number_total 12884
_reflns_threshold_expression 'I > 2\s(I)'
_cod_data_source_file d0cc01142h2.cif
_cod_data_source_block hh248JT123_0m
_cod_depositor_comments
;
The following automatic conversions were performed:

data item '_exptl_crystal_density_meas' value 'not measured' was
changed to '?' -- the value is perceived as not measured.

Automatic conversion script
Id: cif_fix_values 7556 2019-12-06 15:28:31Z antanas 

 Adding full bibliography for 7126163--7126166.cif.
;
_cod_database_code 7126166
_shelx_space_group_comment
; 
The symmetry employed for this shelxl refinement is uniquely defined 
by the following loop, which should always be used as a source of 
symmetry information in preference to the above space-group names. 
They are only intended as comments. 
;
_shelx_estimated_absorpt_t_min 0.261
_shelx_estimated_absorpt_t_max 0.295
_shelxl_version_number 2013-4

loop_
_space_group_symop_operation_xyz
'x, y, z'
'-x, -y, -z'

loop_
_atom_site_label
_atom_site_type_symbol
_atom_site_fract_x
_atom_site_fract_y
_atom_site_fract_z
_atom_site_U_iso_or_equiv
_atom_site_adp_type
_atom_site_occupancy
_atom_site_site_symmetry_order
_atom_site_calc_flag
_atom_site_refinement_flags_posn
_atom_site_refinement_flags_adp
_atom_site_refinement_flags_occupancy
_atom_site_disorder_assembly
_atom_site_disorder_group
Au1 Au 0.68807(2) 0.68552(2) 0.72459(2) 0.01327(2) Uani 1 1 d . . . . .
C1A C 0.95752(14) 0.83941(10) 0.84833(7) 0.0159(2) Uani 1 1 d . . . A 1
H1A H 0.9170 0.8692 0.8935 0.019 Uiso 1 1 calc R U . A 1
H1B H 1.0497 0.7946 0.8595 0.019 Uiso 1 1 calc R U . A 1
O2A O 0.97856(11) 0.92090(8) 0.79186(6) 0.0217(2) Uani 1 1 d . . . A 1
C3A C 1.04458(15) 0.89247(11) 0.72344(8) 0.0200(3) Uani 1 1 d . . . A 1
H3A H 1.1150 0.9293 0.7080 0.024 Uiso 1 1 calc R U . A 1
H3B H 1.0930 0.8207 0.7301 0.024 Uiso 1 1 calc R U . A 1
O4A O 0.95414(11) 0.91034(8) 0.66917(6) 0.0190(2) Uani 1 1 d . . . A 1
B1 B 0.85980(15) 0.77043(11) 0.83009(8) 0.0121(2) Uani 1 1 d . . . . .
C1 C 0.72356(13) 0.84698(9) 0.79459(7) 0.0116(2) Uani 1 1 d . . . . .
C2 C 0.60933(13) 0.89230(10) 0.83944(7) 0.0136(2) Uani 1 1 d . . . . .
H2 H 0.6101 0.8733 0.8909 0.016 Uiso 1 1 calc R U . . .
C3 C 0.49501(14) 0.96415(10) 0.81123(8) 0.0167(2) Uani 1 1 d . . . . .
H3 H 0.4191 0.9930 0.8429 0.020 Uiso 1 1 calc R U . . .
C4 C 0.49351(14) 0.99303(10) 0.73606(8) 0.0177(3) Uani 1 1 d . . . . .
H4 H 0.4162 1.0417 0.7160 0.021 Uiso 1 1 calc R U . . .
C5 C 0.60620(14) 0.95013(10) 0.69030(7) 0.0158(2) Uani 1 1 d . . . . .
H5 H 0.6039 0.9705 0.6391 0.019 Uiso 1 1 calc R U . . .
C6 C 0.72316(13) 0.87769(9) 0.71738(7) 0.0121(2) Uani 1 1 d . . . . .
B2 B 0.86511(15) 0.83976(11) 0.66524(8) 0.0125(2) Uani 1 1 d . . . . .
C7 C 0.95156(13) 0.72748(10) 0.69550(7) 0.0127(2) Uani 1 1 d . . . . .
C8 C 1.04671(14) 0.66593(10) 0.64951(7) 0.0158(2) Uani 1 1 d . . . . .
H8 H 1.0542 0.6885 0.5987 0.019 Uiso 1 1 calc R U . . .
C9 C 1.13019(14) 0.57322(11) 0.67576(8) 0.0189(3) Uani 1 1 d . . . . .
H9 H 1.1936 0.5336 0.6433 0.023 Uiso 1 1 calc R U . . .
C10 C 1.11966(16) 0.53924(11) 0.75027(8) 0.0225(3) Uani 1 1 d . . . . .
H10 H 1.1736 0.4752 0.7688 0.027 Uiso 1 1 calc R U . . .
C11 C 1.02974(15) 0.59972(11) 0.79723(8) 0.0198(3) Uani 1 1 d . . . . .
H11 H 1.0244 0.5763 0.8480 0.024 Uiso 1 1 calc R U . . .
C12 C 0.94611(13) 0.69465(10) 0.77220(7) 0.0136(2) Uani 1 1 d . . . . .
C13 C 0.82496(13) 0.70497(10) 0.90782(7) 0.0142(2) Uani 1 1 d . . . . .
C14 C 0.73498(15) 0.64193(10) 0.91725(7) 0.0164(2) Uani 1 1 d . . . . .
C15 C 0.72149(17) 0.58211(11) 0.98390(8) 0.0225(3) Uani 1 1 d . . . . .
H15 H 0.6601 0.5410 0.9883 0.027 Uiso 1 1 calc R U . . .
C16 C 0.79569(17) 0.58182(11) 1.04335(8) 0.0229(3) Uani 1 1 d . . . . .
H16 H 0.7867 0.5404 1.0878 0.027 Uiso 1 1 calc R U . . .
C17 C 0.88300(16) 0.64325(12) 1.03643(8) 0.0221(3) Uani 1 1 d . . . . .
H17 H 0.9341 0.6449 1.0766 0.027 Uiso 1 1 calc R U . . .
C18 C 0.89586(15) 0.70281(11) 0.97051(8) 0.0192(3) Uani 1 1 d . . . . .
H18 H 0.9561 0.7446 0.9676 0.023 Uiso 1 1 calc R U . . .
P1 P 0.62901(4) 0.63372(3) 0.84454(2) 0.01531(6) Uani 1 1 d . . . . .
C19 C 0.45075(15) 0.70443(11) 0.87439(8) 0.0190(3) Uani 1 1 d . . . . .
H19 H 0.4627 0.7594 0.8996 0.023 Uiso 1 1 calc R U . . .
C20 C 0.37249(19) 0.64535(13) 0.93040(9) 0.0288(3) Uani 1 1 d . . . . .
H20A H 0.2829 0.6891 0.9451 0.043 Uiso 1 1 calc R U . . .
H20B H 0.4268 0.6190 0.9735 0.043 Uiso 1 1 calc R U . . .
H20C H 0.3577 0.5902 0.9084 0.043 Uiso 1 1 calc R U . . .
C21 C 0.36272(15) 0.75505(13) 0.80959(9) 0.0249(3) Uani 1 1 d . . . . .
H21A H 0.3423 0.7044 0.7846 0.037 Uiso 1 1 calc R U . . .
H21B H 0.4135 0.7940 0.7752 0.037 Uiso 1 1 calc R U . . .
H21C H 0.2759 0.7992 0.8274 0.037 Uiso 1 1 calc R U . . .
C22 C 0.62930(19) 0.50114(11) 0.85330(9) 0.0250(3) Uani 1 1 d . . . . .
H22 H 0.5895 0.4825 0.9033 0.030 Uiso 1 1 calc R U . . .
C23 C 0.7776(2) 0.43604(12) 0.84484(11) 0.0364(4) Uani 1 1 d . . . . .
H23A H 0.7768 0.3664 0.8469 0.055 Uiso 1 1 calc R U . . .
H23B H 0.8306 0.4429 0.8846 0.055 Uiso 1 1 calc R U . . .
H23C H 0.8206 0.4571 0.7976 0.055 Uiso 1 1 calc R U . . .
C24 C 0.5404(2) 0.48396(12) 0.79656(9) 0.0293(3) Uani 1 1 d . . . . .
H24A H 0.5792 0.5006 0.7472 0.044 Uiso 1 1 calc R U . . .
H24B H 0.4458 0.5262 0.8028 0.044 Uiso 1 1 calc R U . . .
H24C H 0.5392 0.4140 0.8033 0.044 Uiso 1 1 calc R U . . .
C25 C 0.82684(13) 0.85582(10) 0.57868(7) 0.0140(2) Uani 1 1 d . . . . .
C26 C 0.73868(14) 0.81122(10) 0.54845(7) 0.0159(2) Uani 1 1 d . . . . .
C27 C 0.69397(16) 0.84402(12) 0.47704(8) 0.0221(3) Uani 1 1 d . . . . .
H27 H 0.6320 0.8145 0.4588 0.026 Uiso 1 1 calc R U . . .
C28 C 0.73874(17) 0.91862(12) 0.43279(8) 0.0246(3) Uani 1 1 d . . . . .
H28 H 0.7057 0.9416 0.3853 0.030 Uiso 1 1 calc R U . . .
C29 C 0.83246(16) 0.95908(11) 0.45900(8) 0.0218(3) Uani 1 1 d . . . . .
H29 H 0.8683 1.0076 0.4286 0.026 Uiso 1 1 calc R U . . .
C30 C 0.87361(15) 0.92811(10) 0.53010(7) 0.0175(3) Uani 1 1 d . . . . .
H30 H 0.9371 0.9574 0.5470 0.021 Uiso 1 1 calc R U . . .
P2 P 0.68782(3) 0.70486(3) 0.59877(2) 0.01391(6) Uani 1 1 d . . . . .
C31 C 0.51354(14) 0.71491(12) 0.56977(8) 0.0199(3) Uani 1 1 d . . . . .
H31 H 0.5184 0.7193 0.5151 0.024 Uiso 1 1 calc R U . . .
C32 C 0.41354(16) 0.81100(14) 0.59261(9) 0.0279(3) Uani 1 1 d . . . . .
H32A H 0.3190 0.8132 0.5825 0.042 Uiso 1 1 calc R U . . .
H32B H 0.4393 0.8685 0.5648 0.042 Uiso 1 1 calc R U . . .
H32C H 0.4184 0.8127 0.6451 0.042 Uiso 1 1 calc R U . . .
C33 C 0.46146(17) 0.62483(14) 0.60160(10) 0.0289(3) Uani 1 1 d . . . . .
H33A H 0.4544 0.6201 0.6552 0.043 Uiso 1 1 calc R U . . .
H33B H 0.5263 0.5643 0.5862 0.043 Uiso 1 1 calc R U . . .
H33C H 0.3702 0.6323 0.5839 0.043 Uiso 1 1 calc R U . . .
C34 C 0.81062(15) 0.59856(11) 0.55792(8) 0.0188(3) Uani 1 1 d . . . . .
H34 H 0.9014 0.6153 0.5504 0.023 Uiso 1 1 calc R U . . .
C35 C 0.83579(17) 0.50165(11) 0.61039(10) 0.0268(3) Uani 1 1 d . . . . .
H35A H 0.7493 0.4820 0.6206 0.040 Uiso 1 1 calc R U . . .
H35B H 0.8682 0.5118 0.6562 0.040 Uiso 1 1 calc R U . . .
H35C H 0.9059 0.4492 0.5878 0.040 Uiso 1 1 calc R U . . .
C36 C 0.77622(18) 0.58382(14) 0.48222(9) 0.0290(3) Uani 1 1 d . . . . .
H36A H 0.8514 0.5319 0.4622 0.044 Uiso 1 1 calc R U . . .
H36B H 0.7654 0.6463 0.4495 0.044 Uiso 1 1 calc R U . . .
H36C H 0.6899 0.5638 0.4864 0.044 Uiso 1 1 calc R U . . .
K1 K 0.75678(3) 1.07935(2) 0.77914(2) 0.01813(6) Uani 1 1 d . . . . .
O1C O 0.50890(10) 1.24650(8) 0.78238(6) 0.0197(2) Uani 1 1 d . . . . .
C1C C 0.40808(16) 1.24064(13) 0.84101(9) 0.0271(3) Uani 1 1 d . . . . .
H1E H 0.3579 1.1921 0.8333 0.033 Uiso 1 1 calc R U . . .
H1F H 0.3402 1.3063 0.8429 0.033 Uiso 1 1 calc R U . . .
C2C C 0.47912(17) 1.20868(12) 0.91169(9) 0.0266(3) Uani 1 1 d . . . . .
H2A H 0.5363 1.2536 0.9174 0.032 Uiso 1 1 calc R U . . .
H2B H 0.4097 1.2112 0.9536 0.032 Uiso 1 1 calc R U . . .
O2C O 0.56400(11) 1.10986(8) 0.90967(6) 0.0223(2) Uani 1 1 d . . . . .
C3C C 0.62732(17) 1.06554(12) 0.97627(9) 0.0254(3) Uani 1 1 d . . . . .
H3E H 0.6632 0.9929 0.9749 0.031 Uiso 1 1 calc R U . . .
H3F H 0.5565 1.0764 1.0175 0.031 Uiso 1 1 calc R U . . .
C4C C 0.74367(17) 1.10652(13) 0.98996(9) 0.0257(3) Uani 1 1 d . . . . .
H4A H 0.7096 1.1792 0.9916 0.031 Uiso 1 1 calc R U . . .
H4B H 0.7827 1.0750 1.0374 0.031 Uiso 1 1 calc R U . . .
O3C O 0.84669(11) 1.08581(9) 0.93186(6) 0.0230(2) Uani 1 1 d . . . . .
C5C C 0.95919(17) 1.12511(13) 0.93921(9) 0.0265(3) Uani 1 1 d . . . . .
H5A H 1.0073 1.0917 0.9839 0.032 Uiso 1 1 calc R U . . .
H5B H 0.9250 1.1972 0.9434 0.032 Uiso 1 1 calc R U . . .
C6C C 1.05690(16) 1.10819(13) 0.87298(9) 0.0265(3) Uani 1 1 d . . . . .
H6A H 1.1435 1.1247 0.8803 0.032 Uiso 1 1 calc R U . . .
H6B H 1.0803 1.0375 0.8646 0.032 Uiso 1 1 calc R U . . .
O4C O 0.99147(11) 1.17011(9) 0.81157(6) 0.0238(2) Uani 1 1 d . . . . .
C7C C 1.08365(17) 1.16509(14) 0.74823(10) 0.0285(3) Uani 1 1 d . . . . .
H7A H 1.1193 1.0953 0.7377 0.034 Uiso 1 1 calc R U . . .
H7B H 1.1632 1.1896 0.7565 0.034 Uiso 1 1 calc R U . . .
C8C C 1.00769(17) 1.22793(13) 0.68469(9) 0.0276(3) Uani 1 1 d . . . . .
H8A H 0.9625 1.2958 0.6974 0.033 Uiso 1 1 calc R U . . .
H8B H 1.0731 1.2329 0.6416 0.033 Uiso 1 1 calc R U . . .
O5C O 0.90678(12) 1.18268(8) 0.66829(6) 0.0241(2) Uani 1 1 d . . . . .
C9C C 0.85179(18) 1.22242(12) 0.59909(8) 0.0270(3) Uani 1 1 d . . . . .
H9A H 0.9251 1.2073 0.5595 0.032 Uiso 1 1 calc R U . . .
H9B H 0.8149 1.2955 0.5966 0.032 Uiso 1 1 calc R U . . .
C10C C 0.73790(18) 1.17594(13) 0.59016(9) 0.0293(3) Uani 1 1 d . . . . .
H10A H 0.6953 1.2058 0.5433 0.035 Uiso 1 1 calc R U . . .
H10B H 0.7787 1.1040 0.5872 0.035 Uiso 1 1 calc R U . . .
O6C O 0.63232(12) 1.18788(8) 0.64807(6) 0.0235(2) Uani 1 1 d . . . . .
C11C C 0.56081(16) 1.28809(11) 0.65603(8) 0.0229(3) Uani 1 1 d . . . . .
H11A H 0.5216 1.3228 0.6093 0.027 Uiso 1 1 calc R U . . .
H11B H 0.6247 1.3234 0.6701 0.027 Uiso 1 1 calc R U . . .
C12C C 0.44692(16) 1.28641(12) 0.71480(9) 0.0250(3) Uani 1 1 d . . . . .
H12A H 0.3871 1.3546 0.7181 0.030 Uiso 1 1 calc R U . . .
H12B H 0.3893 1.2448 0.7032 0.030 Uiso 1 1 calc R U . . .

loop_
_atom_site_aniso_label
_atom_site_aniso_U_11
_atom_site_aniso_U_22
_atom_site_aniso_U_33
_atom_site_aniso_U_23
_atom_site_aniso_U_13
_atom_site_aniso_U_12
Au1 0.01582(3) 0.01269(3) 0.01200(3) -0.00154(2) -0.00255(2) -0.00442(2)
C1A 0.0134(6) 0.0208(6) 0.0130(6) -0.0045(5) -0.0029(4) -0.0019(5)
O2A 0.0214(5) 0.0218(5) 0.0245(5) -0.0069(4) 0.0012(4) -0.0091(4)
C3A 0.0175(6) 0.0236(7) 0.0210(7) -0.0043(5) -0.0007(5) -0.0083(5)
O4A 0.0212(5) 0.0188(5) 0.0182(5) 0.0015(4) -0.0030(4) -0.0082(4)
B1 0.0122(6) 0.0127(6) 0.0109(6) -0.0022(5) -0.0015(5) -0.0019(5)
C1 0.0120(5) 0.0100(5) 0.0136(6) -0.0017(4) -0.0018(4) -0.0040(4)
C2 0.0144(6) 0.0130(6) 0.0138(6) -0.0023(4) 0.0003(4) -0.0047(5)
C3 0.0125(6) 0.0163(6) 0.0206(6) -0.0057(5) 0.0009(5) -0.0016(5)
C4 0.0138(6) 0.0155(6) 0.0219(7) -0.0043(5) -0.0055(5) 0.0015(5)
C5 0.0173(6) 0.0142(6) 0.0152(6) -0.0028(5) -0.0041(5) -0.0016(5)
C6 0.0136(5) 0.0110(5) 0.0127(5) -0.0031(4) -0.0020(4) -0.0036(4)
B2 0.0132(6) 0.0126(6) 0.0114(6) -0.0014(5) -0.0011(5) -0.0029(5)
C7 0.0116(5) 0.0134(6) 0.0136(6) -0.0026(4) -0.0017(4) -0.0034(4)
C8 0.0150(6) 0.0181(6) 0.0141(6) -0.0038(5) -0.0004(5) -0.0033(5)
C9 0.0157(6) 0.0197(7) 0.0194(6) -0.0071(5) -0.0003(5) 0.0008(5)
C10 0.0214(7) 0.0179(7) 0.0221(7) -0.0029(5) -0.0032(5) 0.0055(5)
C11 0.0201(6) 0.0189(7) 0.0152(6) -0.0007(5) -0.0025(5) 0.0031(5)
C12 0.0125(5) 0.0133(6) 0.0140(6) -0.0026(4) -0.0018(4) -0.0011(4)
C13 0.0142(6) 0.0137(6) 0.0126(6) -0.0030(4) -0.0013(4) 0.0006(5)
C14 0.0218(6) 0.0137(6) 0.0132(6) -0.0004(5) -0.0038(5) -0.0036(5)
C15 0.0335(8) 0.0180(7) 0.0172(6) 0.0027(5) -0.0048(6) -0.0100(6)
C16 0.0310(8) 0.0198(7) 0.0144(6) 0.0036(5) -0.0046(5) -0.0028(6)
C17 0.0213(7) 0.0289(8) 0.0133(6) -0.0012(5) -0.0058(5) -0.0011(6)
C18 0.0170(6) 0.0257(7) 0.0150(6) -0.0026(5) -0.0026(5) -0.0050(5)
P1 0.02202(16) 0.01276(15) 0.01299(15) 0.00001(11) -0.00326(12) -0.00773(13)
C19 0.0212(7) 0.0217(7) 0.0176(6) -0.0029(5) 0.0015(5) -0.0119(5)
C20 0.0372(9) 0.0310(8) 0.0239(7) -0.0047(6) 0.0078(6) -0.0212(7)
C21 0.0164(6) 0.0347(8) 0.0242(7) -0.0037(6) -0.0012(5) -0.0077(6)
C22 0.0417(9) 0.0145(6) 0.0218(7) 0.0014(5) -0.0067(6) -0.0126(6)
C23 0.0482(11) 0.0153(7) 0.0432(10) -0.0030(7) -0.0163(8) -0.0003(7)
C24 0.0464(10) 0.0214(7) 0.0268(8) -0.0035(6) -0.0061(7) -0.0186(7)
C25 0.0146(6) 0.0124(6) 0.0127(6) -0.0024(4) -0.0001(4) 0.0004(5)
C26 0.0182(6) 0.0157(6) 0.0126(6) -0.0020(5) -0.0013(5) -0.0022(5)
C27 0.0271(7) 0.0252(7) 0.0144(6) -0.0020(5) -0.0058(5) -0.0065(6)
C28 0.0326(8) 0.0258(7) 0.0135(6) 0.0019(5) -0.0059(6) -0.0053(6)
C29 0.0282(7) 0.0185(7) 0.0159(6) 0.0021(5) -0.0007(5) -0.0037(6)
C30 0.0202(6) 0.0157(6) 0.0151(6) -0.0013(5) -0.0007(5) -0.0029(5)
P2 0.01437(15) 0.01511(15) 0.01277(14) -0.00358(12) -0.00180(11) -0.00356(12)
C31 0.0158(6) 0.0283(7) 0.0163(6) -0.0061(5) -0.0033(5) -0.0048(5)
C32 0.0196(7) 0.0370(9) 0.0236(7) -0.0104(6) -0.0060(6) 0.0032(6)
C33 0.0222(7) 0.0386(9) 0.0303(8) -0.0051(7) -0.0024(6) -0.0147(7)
C34 0.0178(6) 0.0189(6) 0.0208(7) -0.0084(5) 0.0008(5) -0.0045(5)
C35 0.0276(8) 0.0161(7) 0.0349(8) -0.0064(6) 0.0032(6) -0.0032(6)
C36 0.0280(8) 0.0367(9) 0.0248(8) -0.0181(7) 0.0012(6) -0.0065(7)
K1 0.01791(13) 0.01538(13) 0.02101(14) -0.00081(10) -0.00313(11) -0.00437(10)
O1C 0.0169(5) 0.0206(5) 0.0208(5) -0.0035(4) -0.0013(4) -0.0032(4)
C1C 0.0182(7) 0.0305(8) 0.0285(8) -0.0041(6) 0.0030(6) -0.0008(6)
C2C 0.0250(7) 0.0258(8) 0.0249(7) -0.0074(6) 0.0033(6) 0.0002(6)
O2C 0.0207(5) 0.0229(5) 0.0222(5) -0.0051(4) -0.0006(4) -0.0030(4)
C3C 0.0255(7) 0.0271(8) 0.0210(7) -0.0008(6) 0.0036(6) -0.0053(6)
C4C 0.0278(8) 0.0289(8) 0.0189(7) -0.0073(6) -0.0011(6) -0.0030(6)
O3C 0.0225(5) 0.0287(6) 0.0207(5) -0.0077(4) -0.0009(4) -0.0095(4)
C5C 0.0293(8) 0.0293(8) 0.0247(7) -0.0051(6) -0.0094(6) -0.0107(6)
C6C 0.0209(7) 0.0308(8) 0.0302(8) 0.0003(6) -0.0089(6) -0.0106(6)
O4C 0.0213(5) 0.0258(5) 0.0241(5) -0.0007(4) -0.0024(4) -0.0069(4)
C7C 0.0201(7) 0.0343(9) 0.0326(8) -0.0016(7) 0.0005(6) -0.0118(6)
C8C 0.0280(8) 0.0271(8) 0.0286(8) 0.0004(6) 0.0033(6) -0.0128(6)
O5C 0.0279(6) 0.0236(5) 0.0212(5) 0.0017(4) -0.0023(4) -0.0093(4)
C9C 0.0315(8) 0.0252(8) 0.0179(7) -0.0010(6) 0.0025(6) 0.0007(6)
C10C 0.0348(9) 0.0288(8) 0.0216(7) -0.0118(6) -0.0039(6) 0.0009(7)
O6C 0.0267(5) 0.0171(5) 0.0261(5) -0.0073(4) -0.0040(4) -0.0016(4)
C11C 0.0258(7) 0.0172(7) 0.0219(7) -0.0029(5) -0.0044(6) 0.0016(5)
C12C 0.0200(7) 0.0248(7) 0.0270(8) -0.0035(6) -0.0062(6) 0.0009(6)

loop_
_atom_type_symbol
_atom_type_description
_atom_type_scat_dispersion_real
_atom_type_scat_dispersion_imag
_atom_type_scat_source
C C 0.0033 0.0016 'International Tables Vol C Tables 4.2.6.8 and 6.1.1.4'
H H 0.0000 0.0000 'International Tables Vol C Tables 4.2.6.8 and 6.1.1.4'
B B 0.0013 0.0007 'International Tables Vol C Tables 4.2.6.8 and 6.1.1.4'
O O 0.0106 0.0060 'International Tables Vol C Tables 4.2.6.8 and 6.1.1.4'
P P 0.1023 0.0942 'International Tables Vol C Tables 4.2.6.8 and 6.1.1.4'
K K 0.2009 0.2494 'International Tables Vol C Tables 4.2.6.8 and 6.1.1.4'
Au Au -2.0133 8.8022 'International Tables Vol C Tables 4.2.6.8 and 6.1.1.4'

loop_
_geom_angle_atom_site_label_1
_geom_angle_atom_site_label_2
_geom_angle_atom_site_label_3
_geom_angle
_geom_angle_site_symmetry_1
_geom_angle_site_symmetry_3
_geom_angle_publ_flag
P2 Au1 P1 158.220(13) . . ?
O2A C1A B1 118.40(10) . . ?
O2A C1A H1A 107.7 . . ?
B1 C1A H1A 107.7 . . ?
O2A C1A H1B 107.7 . . ?
B1 C1A H1B 107.7 . . ?
H1A C1A H1B 107.1 . . ?
C3A O2A C1A 116.55(11) . . ?
C3A O2A K1 113.93(9) . . ?
C1A O2A K1 113.75(7) . . ?
O4A C3A O2A 113.12(12) . . ?
O4A C3A H3A 109.0 . . ?
O2A C3A H3A 109.0 . . ?
O4A C3A H3B 109.0 . . ?
O2A C3A H3B 109.0 . . ?
H3A C3A H3B 107.8 . . ?
C3A O4A B2 120.57(11) . . ?
C3A O4A K1 82.38(8) . . ?
B2 O4A K1 103.91(7) . . ?
C1 B1 C12 111.10(10) . . ?
C1 B1 C1A 106.22(10) . . ?
C12 B1 C1A 108.94(10) . . ?
C1 B1 C13 113.49(10) . . ?
C12 B1 C13 109.30(10) . . ?
C1A B1 C13 107.61(10) . . ?
C2 C1 C6 118.50(11) . . ?
C2 C1 B1 120.82(11) . . ?
C6 C1 B1 120.35(11) . . ?
C3 C2 C1 122.43(12) . . ?
C3 C2 H2 118.8 . . ?
C1 C2 H2 118.8 . . ?
C4 C3 C2 119.15(12) . . ?
C4 C3 H3 120.4 . . ?
C2 C3 H3 120.4 . . ?
C3 C4 C5 119.65(12) . . ?
C3 C4 H4 120.2 . . ?
C5 C4 H4 120.2 . . ?
C4 C5 C6 122.36(12) . . ?
C4 C5 H5 118.8 . . ?
C6 C5 H5 118.8 . . ?
C5 C6 C1 117.89(12) . . ?
C5 C6 B2 122.05(11) . . ?
C1 C6 B2 119.52(11) . . ?
O4A B2 C7 108.50(10) . . ?
O4A B2 C6 106.80(10) . . ?
C7 B2 C6 111.12(10) . . ?
O4A B2 C25 105.08(10) . . ?
C7 B2 C25 115.08(10) . . ?
C6 B2 C25 109.76(10) . . ?
C8 C7 C12 118.15(12) . . ?
C8 C7 B2 121.69(11) . . ?
C12 C7 B2 119.61(11) . . ?
C9 C8 C7 122.44(13) . . ?
C9 C8 H8 118.8 . . ?
C7 C8 H8 118.8 . . ?
C8 C9 C10 119.20(13) . . ?
C8 C9 H9 120.4 . . ?
C10 C9 H9 120.4 . . ?
C11 C10 C9 119.54(13) . . ?
C11 C10 H10 120.2 . . ?
C9 C10 H10 120.2 . . ?
C10 C11 C12 122.29(13) . . ?
C10 C11 H11 118.9 . . ?
C12 C11 H11 118.9 . . ?
C11 C12 C7 118.25(12) . . ?
C11 C12 B1 120.81(11) . . ?
C7 C12 B1 120.53(11) . . ?
C18 C13 C14 114.37(12) . . ?
C18 C13 B1 119.79(12) . . ?
C14 C13 B1 125.66(11) . . ?
C15 C14 C13 121.54(13) . . ?
C15 C14 P1 115.88(11) . . ?
C13 C14 P1 122.58(10) . . ?
C16 C15 C14 121.54(14) . . ?
C16 C15 H15 119.2 . . ?
C14 C15 H15 119.2 . . ?
C17 C16 C15 118.50(13) . . ?
C17 C16 H16 120.8 . . ?
C15 C16 H16 120.8 . . ?
C16 C17 C18 119.93(13) . . ?
C16 C17 H17 120.0 . . ?
C18 C17 H17 120.0 . . ?
C17 C18 C13 124.12(14) . . ?
C17 C18 H18 117.9 . . ?
C13 C18 H18 117.9 . . ?
C14 P1 C22 105.24(7) . . ?
C14 P1 C19 103.54(6) . . ?
C22 P1 C19 106.74(7) . . ?
C14 P1 Au1 119.34(5) . . ?
C22 P1 Au1 109.30(5) . . ?
C19 P1 Au1 111.82(5) . . ?
C21 C19 C20 110.83(13) . . ?
C21 C19 P1 112.41(10) . . ?
C20 C19 P1 115.07(11) . . ?
C21 C19 H19 105.9 . . ?
C20 C19 H19 105.9 . . ?
P1 C19 H19 105.9 . . ?
C19 C20 H20A 109.5 . . ?
C19 C20 H20B 109.5 . . ?
H20A C20 H20B 109.5 . . ?
C19 C20 H20C 109.5 . . ?
H20A C20 H20C 109.5 . . ?
H20B C20 H20C 109.5 . . ?
C19 C21 H21A 109.5 . . ?
C19 C21 H21B 109.5 . . ?
H21A C21 H21B 109.5 . . ?
C19 C21 H21C 109.5 . . ?
H21A C21 H21C 109.5 . . ?
H21B C21 H21C 109.5 . . ?
C23 C22 C24 110.59(14) . . ?
C23 C22 P1 109.84(12) . . ?
C24 C22 P1 110.84(11) . . ?
C23 C22 H22 108.5 . . ?
C24 C22 H22 108.5 . . ?
P1 C22 H22 108.5 . . ?
C22 C23 H23A 109.5 . . ?
C22 C23 H23B 109.5 . . ?
H23A C23 H23B 109.5 . . ?
C22 C23 H23C 109.5 . . ?
H23A C23 H23C 109.5 . . ?
H23B C23 H23C 109.5 . . ?
C22 C24 H24A 109.5 . . ?
C22 C24 H24B 109.5 . . ?
H24A C24 H24B 109.5 . . ?
C22 C24 H24C 109.5 . . ?
H24A C24 H24C 109.5 . . ?
H24B C24 H24C 109.5 . . ?
C30 C25 C26 114.93(12) . . ?
C30 C25 B2 118.23(12) . . ?
C26 C25 B2 126.50(12) . . ?
C27 C26 C25 121.16(13) . . ?
C27 C26 P2 117.84(11) . . ?
C25 C26 P2 120.91(10) . . ?
C28 C27 C26 121.22(14) . . ?
C28 C27 H27 119.4 . . ?
C26 C27 H27 119.4 . . ?
C29 C28 C27 118.97(14) . . ?
C29 C28 H28 120.5 . . ?
C27 C28 H28 120.5 . . ?
C28 C29 C30 119.48(14) . . ?
C28 C29 H29 120.3 . . ?
C30 C29 H29 120.3 . . ?
C29 C30 C25 124.01(14) . . ?
C29 C30 H30 118.0 . . ?
C25 C30 H30 118.0 . . ?
C26 P2 C31 105.60(7) . . ?
C26 P2 C34 102.31(6) . . ?
C31 P2 C34 107.55(7) . . ?
C26 P2 Au1 117.82(5) . . ?
C31 P2 Au1 110.43(5) . . ?
C34 P2 Au1 112.35(5) . . ?
C33 C31 C32 110.70(13) . . ?
C33 C31 P2 112.14(11) . . ?
C32 C31 P2 108.93(10) . . ?
C33 C31 H31 108.3 . . ?
C32 C31 H31 108.3 . . ?
P2 C31 H31 108.3 . . ?
C31 C32 H32A 109.5 . . ?
C31 C32 H32B 109.5 . . ?
H32A C32 H32B 109.5 . . ?
C31 C32 H32C 109.5 . . ?
H32A C32 H32C 109.5 . . ?
H32B C32 H32C 109.5 . . ?
C31 C33 H33A 109.5 . . ?
C31 C33 H33B 109.5 . . ?
H33A C33 H33B 109.5 . . ?
C31 C33 H33C 109.5 . . ?
H33A C33 H33C 109.5 . . ?
H33B C33 H33C 109.5 . . ?
C36 C34 C35 111.67(13) . . ?
C36 C34 P2 114.76(11) . . ?
C35 C34 P2 112.54(10) . . ?
C36 C34 H34 105.7 . . ?
C35 C34 H34 105.7 . . ?
P2 C34 H34 105.7 . . ?
C34 C35 H35A 109.5 . . ?
C34 C35 H35B 109.5 . . ?
H35A C35 H35B 109.5 . . ?
C34 C35 H35C 109.5 . . ?
H35A C35 H35C 109.5 . . ?
H35B C35 H35C 109.5 . . ?
C34 C36 H36A 109.5 . . ?
C34 C36 H36B 109.5 . . ?
H36A C36 H36B 109.5 . . ?
C34 C36 H36C 109.5 . . ?
H36A C36 H36C 109.5 . . ?
H36B C36 H36C 109.5 . . ?
O2A K1 O6C 128.40(3) . . ?
O2A K1 O5C 90.72(3) . . ?
O6C K1 O5C 58.29(3) . . ?
O2A K1 O1C 173.75(3) . . ?
O6C K1 O1C 57.65(3) . . ?
O5C K1 O1C 94.47(3) . . ?
O2A K1 O2C 116.54(3) . . ?
O6C K1 O2C 112.05(3) . . ?
O5C K1 O2C 142.15(3) . . ?
O1C K1 O2C 57.26(3) . . ?
O2A K1 O3C 78.00(3) . . ?
O6C K1 O3C 147.75(3) . . ?
O5C K1 O3C 110.25(3) . . ?
O1C K1 O3C 96.91(3) . . ?
O2C K1 O3C 56.24(3) . . ?
O2A K1 O4C 76.71(3) . . ?
O6C K1 O4C 108.47(3) . . ?
O5C K1 O4C 55.85(3) . . ?
O1C K1 O4C 103.39(3) . . ?
O2C K1 O4C 103.09(3) . . ?
O3C K1 O4C 54.54(3) . . ?
O2A K1 O4A 42.82(3) . . ?
O6C K1 O4A 86.40(3) . . ?
O5C K1 O4A 71.89(3) . . ?
O1C K1 O4A 142.60(3) . . ?
O2C K1 O4A 145.89(3) . . ?
O3C K1 O4A 120.43(3) . . ?
O4C K1 O4A 97.25(3) . . ?
C1C O1C C12C 111.76(12) . . ?
C1C O1C K1 117.17(9) . . ?
C12C O1C K1 117.15(8) . . ?
O1C C1C C2C 109.03(13) . . ?
O1C C1C H1E 109.9 . . ?
C2C C1C H1E 109.9 . . ?
O1C C1C H1F 109.9 . . ?
C2C C1C H1F 109.9 . . ?
H1E C1C H1F 108.3 . . ?
O2C C2C C1C 107.86(13) . . ?
O2C C2C H2A 110.1 . . ?
C1C C2C H2A 110.1 . . ?
O2C C2C H2B 110.1 . . ?
C1C C2C H2B 110.1 . . ?
H2A C2C H2B 108.4 . . ?
C2C O2C C3C 114.32(12) . . ?
C2C O2C K1 115.01(9) . . ?
C3C O2C K1 113.16(8) . . ?
O2C C3C C4C 112.99(13) . . ?
O2C C3C H3E 109.0 . . ?
C4C C3C H3E 109.0 . . ?
O2C C3C H3F 109.0 . . ?
C4C C3C H3F 109.0 . . ?
H3E C3C H3F 107.8 . . ?
O3C C4C C3C 107.82(12) . . ?
O3C C4C H4A 110.1 . . ?
C3C C4C H4A 110.1 . . ?
O3C C4C H4B 110.1 . . ?
C3C C4C H4B 110.1 . . ?
H4A C4C H4B 108.5 . . ?
C5C O3C C4C 111.60(12) . . ?
C5C O3C K1 120.06(9) . . ?
C4C O3C K1 118.84(9) . . ?
O3C C5C C6C 108.41(12) . . ?
O3C C5C H5A 110.0 . . ?
C6C C5C H5A 110.0 . . ?
O3C C5C H5B 110.0 . . ?
C6C C5C H5B 110.0 . . ?
H5A C5C H5B 108.4 . . ?
O4C C6C C5C 108.30(13) . . ?
O4C C6C H6A 110.0 . . ?
C5C C6C H6A 110.0 . . ?
O4C C6C H6B 110.0 . . ?
C5C C6C H6B 110.0 . . ?
H6A C6C H6B 108.4 . . ?
C7C O4C C6C 111.17(12) . . ?
C7C O4C K1 106.42(9) . . ?
C6C O4C K1 105.86(8) . . ?
O4C C7C C8C 108.87(13) . . ?
O4C C7C H7A 109.9 . . ?
C8C C7C H7A 109.9 . . ?
O4C C7C H7B 109.9 . . ?
C8C C7C H7B 109.9 . . ?
H7A C7C H7B 108.3 . . ?
O5C C8C C7C 108.15(13) . . ?
O5C C8C H8A 110.1 . . ?
C7C C8C H8A 110.1 . . ?
O5C C8C H8B 110.1 . . ?
C7C C8C H8B 110.1 . . ?
H8A C8C H8B 108.4 . . ?
C8C O5C C9C 112.47(13) . . ?
C8C O5C K1 123.18(9) . . ?
C9C O5C K1 120.72(10) . . ?
O5C C9C C10C 108.03(13) . . ?
O5C C9C H9A 110.1 . . ?
C10C C9C H9A 110.1 . . ?
O5C C9C H9B 110.1 . . ?
C10C C9C H9B 110.1 . . ?
H9A C9C H9B 108.4 . . ?
O6C C10C C9C 113.87(13) . . ?
O6C C10C H10A 108.8 . . ?
C9C C10C H10A 108.8 . . ?
O6C C10C H10B 108.8 . . ?
C9C C10C H10B 108.8 . . ?
H10A C10C H10B 107.7 . . ?
C11C O6C C10C 114.54(13) . . ?
C11C O6C K1 113.21(8) . . ?
C10C O6C K1 107.23(9) . . ?
O6C C11C C12C 107.29(13) . . ?
O6C C11C H11A 110.3 . . ?
C12C C11C H11A 110.3 . . ?
O6C C11C H11B 110.3 . . ?
C12C C11C H11B 110.3 . . ?
H11A C11C H11B 108.5 . . ?
O1C C12C C11C 108.04(12) . . ?
O1C C12C H12A 110.1 . . ?
C11C C12C H12A 110.1 . . ?
O1C C12C H12B 110.1 . . ?
C11C C12C H12B 110.1 . . ?
H12A C12C H12B 108.4 . . ?

loop_
_geom_bond_atom_site_label_1
_geom_bond_atom_site_label_2
_geom_bond_distance
_geom_bond_site_symmetry_2
_geom_bond_publ_flag
Au1 P2 2.3023(3) . ?
Au1 P1 2.3073(3) . ?
C1A O2A 1.4846(18) . ?
C1A B1 1.651(2) . ?
C1A H1A 0.9900 . ?
C1A H1B 0.9900 . ?
O2A C3A 1.4269(18) . ?
O2A K1 2.6873(11) . ?
C3A O4A 1.3708(17) . ?
C3A H3A 0.9900 . ?
C3A H3B 0.9900 . ?
O4A B2 1.5276(17) . ?
O4A K1 3.4257(11) . ?
B1 C1 1.6220(19) . ?
B1 C12 1.6351(19) . ?
B1 C13 1.656(2) . ?
C1 C2 1.4066(17) . ?
C1 C6 1.4306(17) . ?
C2 C3 1.3940(18) . ?
C2 H2 0.9500 . ?
C3 C4 1.391(2) . ?
C3 H3 0.9500 . ?
C4 C5 1.3961(19) . ?
C4 H4 0.9500 . ?
C5 C6 1.4083(18) . ?
C5 H5 0.9500 . ?
C6 B2 1.6482(19) . ?
B2 C7 1.6291(19) . ?
B2 C25 1.6516(19) . ?
C7 C8 1.4092(18) . ?
C7 C12 1.4274(18) . ?
C8 C9 1.3926(19) . ?
C8 H8 0.9500 . ?
C9 C10 1.396(2) . ?
C9 H9 0.9500 . ?
C10 C11 1.3899(19) . ?
C10 H10 0.9500 . ?
C11 C12 1.4100(18) . ?
C11 H11 0.9500 . ?
C13 C18 1.4120(18) . ?
C13 C14 1.4207(19) . ?
C14 C15 1.4074(19) . ?
C14 P1 1.8318(14) . ?
C15 C16 1.387(2) . ?
C15 H15 0.9500 . ?
C16 C17 1.383(2) . ?
C16 H16 0.9500 . ?
C17 C18 1.394(2) . ?
C17 H17 0.9500 . ?
C18 H18 0.9500 . ?
P1 C22 1.8532(15) . ?
P1 C19 1.8699(15) . ?
C19 C21 1.530(2) . ?
C19 C20 1.532(2) . ?
C19 H19 1.0000 . ?
C20 H20A 0.9800 . ?
C20 H20B 0.9800 . ?
C20 H20C 0.9800 . ?
C21 H21A 0.9800 . ?
C21 H21B 0.9800 . ?
C21 H21C 0.9800 . ?
C22 C23 1.528(3) . ?
C22 C24 1.530(2) . ?
C22 H22 1.0000 . ?
C23 H23A 0.9800 . ?
C23 H23B 0.9800 . ?
C23 H23C 0.9800 . ?
C24 H24A 0.9800 . ?
C24 H24B 0.9800 . ?
C24 H24C 0.9800 . ?
C25 C30 1.4110(19) . ?
C25 C26 1.4167(19) . ?
C26 C27 1.4086(19) . ?
C26 P2 1.8205(14) . ?
C27 C28 1.388(2) . ?
C27 H27 0.9500 . ?
C28 C29 1.386(2) . ?
C28 H28 0.9500 . ?
C29 C30 1.3896(19) . ?
C29 H29 0.9500 . ?
C30 H30 0.9500 . ?
P2 C31 1.8491(14) . ?
P2 C34 1.8603(14) . ?
C31 C33 1.528(2) . ?
C31 C32 1.534(2) . ?
C31 H31 1.0000 . ?
C32 H32A 0.9800 . ?
C32 H32B 0.9800 . ?
C32 H32C 0.9800 . ?
C33 H33A 0.9800 . ?
C33 H33B 0.9800 . ?
C33 H33C 0.9800 . ?
C34 C36 1.530(2) . ?
C34 C35 1.532(2) . ?
C34 H34 1.0000 . ?
C35 H35A 0.9800 . ?
C35 H35B 0.9800 . ?
C35 H35C 0.9800 . ?
C36 H36A 0.9800 . ?
C36 H36B 0.9800 . ?
C36 H36C 0.9800 . ?
K1 O6C 2.8719(12) . ?
K1 O5C 2.8942(11) . ?
K1 O1C 2.9225(11) . ?
K1 O2C 2.9498(11) . ?
K1 O3C 3.0686(11) . ?
K1 O4C 3.1277(12) . ?
O1C C1C 1.4215(18) . ?
O1C C12C 1.4221(18) . ?
C1C C2C 1.502(2) . ?
C1C H1E 0.9900 . ?
C1C H1F 0.9900 . ?
C2C O2C 1.4219(19) . ?
C2C H2A 0.9900 . ?
C2C H2B 0.9900 . ?
O2C C3C 1.4226(19) . ?
C3C C4C 1.501(2) . ?
C3C H3E 0.9900 . ?
C3C H3F 0.9900 . ?
C4C O3C 1.4217(18) . ?
C4C H4A 0.9900 . ?
C4C H4B 0.9900 . ?
O3C C5C 1.4193(19) . ?
C5C C6C 1.498(2) . ?
C5C H5A 0.9900 . ?
C5C H5B 0.9900 . ?
C6C O4C 1.4238(19) . ?
C6C H6A 0.9900 . ?
C6C H6B 0.9900 . ?
O4C C7C 1.419(2) . ?
C7C C8C 1.500(2) . ?
C7C H7A 0.9900 . ?
C7C H7B 0.9900 . ?
C8C O5C 1.418(2) . ?
C8C H8A 0.9900 . ?
C8C H8B 0.9900 . ?
O5C C9C 1.4203(19) . ?
C9C C10C 1.504(3) . ?
C9C H9A 0.9900 . ?
C9C H9B 0.9900 . ?
C10C O6C 1.427(2) . ?
C10C H10A 0.9900 . ?
C10C H10B 0.9900 . ?
O6C C11C 1.4182(17) . ?
C11C C12C 1.505(2) . ?
C11C H11A 0.9900 . ?
C11C H11B 0.9900 . ?
C12C H12A 0.9900 . ?
C12C H12B 0.9900 . ?

loop_
_geom_torsion_atom_site_label_1
_geom_torsion_atom_site_label_2
_geom_torsion_atom_site_label_3
_geom_torsion_atom_site_label_4
_geom_torsion
_geom_torsion_site_symmetry_1
_geom_torsion_site_symmetry_2
_geom_torsion_site_symmetry_3
_geom_torsion_site_symmetry_4
_geom_torsion_publ_flag
B1 C1A O2A C3A -61.43(15) . . . . ?
B1 C1A O2A K1 74.23(12) . . . . ?
C1A O2A C3A O4A 103.05(14) . . . . ?
K1 O2A C3A O4A -32.52(14) . . . . ?
O2A C3A O4A B2 -78.80(15) . . . . ?
O2A C3A O4A K1 22.89(10) . . . . ?
O2A C1A B1 C1 -45.12(14) . . . . ?
O2A C1A B1 C12 74.63(14) . . . . ?
O2A C1A B1 C13 -166.97(10) . . . . ?
C12 B1 C1 C2 156.18(11) . . . . ?
C1A B1 C1 C2 -85.49(14) . . . . ?
C13 B1 C1 C2 32.54(16) . . . . ?
C12 B1 C1 C6 -30.45(16) . . . . ?
C1A B1 C1 C6 87.88(13) . . . . ?
C13 B1 C1 C6 -154.09(11) . . . . ?
C6 C1 C2 C3 1.46(19) . . . . ?
B1 C1 C2 C3 174.94(12) . . . . ?
C1 C2 C3 C4 -0.5(2) . . . . ?
C2 C3 C4 C5 -0.3(2) . . . . ?
C3 C4 C5 C6 0.0(2) . . . . ?
C4 C5 C6 C1 0.9(2) . . . . ?
C4 C5 C6 B2 -170.55(12) . . . . ?
C2 C1 C6 C5 -1.61(18) . . . . ?
B1 C1 C6 C5 -175.13(12) . . . . ?
C2 C1 C6 B2 170.08(11) . . . . ?
B1 C1 C6 B2 -3.44(17) . . . . ?
C3A O4A B2 C7 -32.41(16) . . . . ?
K1 O4A B2 C7 -121.69(8) . . . . ?
C3A O4A B2 C6 87.45(14) . . . . ?
K1 O4A B2 C6 -1.83(10) . . . . ?
C3A O4A B2 C25 -155.98(11) . . . . ?
K1 O4A B2 C25 114.73(8) . . . . ?
C5 C6 B2 O4A 87.77(14) . . . . ?
C1 C6 B2 O4A -83.56(13) . . . . ?
C5 C6 B2 C7 -154.07(12) . . . . ?
C1 C6 B2 C7 34.59(16) . . . . ?
C5 C6 B2 C25 -25.64(16) . . . . ?
C1 C6 B2 C25 163.03(11) . . . . ?
O4A B2 C7 C8 -85.23(14) . . . . ?
C6 B2 C7 C8 157.65(12) . . . . ?
C25 B2 C7 C8 32.13(17) . . . . ?
O4A B2 C7 C12 86.03(14) . . . . ?
C6 B2 C7 C12 -31.10(16) . . . . ?
C25 B2 C7 C12 -156.62(12) . . . . ?
C12 C7 C8 C9 2.9(2) . . . . ?
B2 C7 C8 C9 174.28(13) . . . . ?
C7 C8 C9 C10 0.2(2) . . . . ?
C8 C9 C10 C11 -2.2(2) . . . . ?
C9 C10 C11 C12 1.0(2) . . . . ?
C10 C11 C12 C7 2.2(2) . . . . ?
C10 C11 C12 B1 -170.49(14) . . . . ?
C8 C7 C12 C11 -3.98(19) . . . . ?
B2 C7 C12 C11 -175.54(12) . . . . ?
C8 C7 C12 B1 168.69(12) . . . . ?
B2 C7 C12 B1 -2.87(18) . . . . ?
C1 B1 C12 C11 -153.44(13) . . . . ?
C1A B1 C12 C11 89.89(15) . . . . ?
C13 B1 C12 C11 -27.44(17) . . . . ?
C1 B1 C12 C7 34.08(16) . . . . ?
C1A B1 C12 C7 -82.59(14) . . . . ?
C13 B1 C12 C7 160.08(11) . . . . ?
C1 B1 C13 C18 -127.68(13) . . . . ?
C12 B1 C13 C18 107.70(13) . . . . ?
C1A B1 C13 C18 -10.46(16) . . . . ?
C1 B1 C13 C14 57.61(17) . . . . ?
C12 B1 C13 C14 -67.01(16) . . . . ?
C1A B1 C13 C14 174.83(12) . . . . ?
C18 C13 C14 C15 -0.9(2) . . . . ?
B1 C13 C14 C15 174.08(13) . . . . ?
C18 C13 C14 P1 178.70(10) . . . . ?
B1 C13 C14 P1 -6.34(19) . . . . ?
C13 C14 C15 C16 -0.2(2) . . . . ?
P1 C14 C15 C16 -179.76(12) . . . . ?
C14 C15 C16 C17 1.0(2) . . . . ?
C15 C16 C17 C18 -0.7(2) . . . . ?
C16 C17 C18 C13 -0.5(2) . . . . ?
C14 C13 C18 C17 1.2(2) . . . . ?
B1 C13 C18 C17 -174.08(13) . . . . ?
C15 C14 P1 C22 -37.55(13) . . . . ?
C13 C14 P1 C22 142.85(12) . . . . ?
C15 C14 P1 C19 74.33(12) . . . . ?
C13 C14 P1 C19 -105.27(12) . . . . ?
C15 C14 P1 Au1 -160.65(10) . . . . ?
C13 C14 P1 Au1 19.75(13) . . . . ?
C14 P1 C19 C21 149.25(11) . . . . ?
C22 P1 C19 C21 -99.97(11) . . . . ?
Au1 P1 C19 C21 19.51(12) . . . . ?
C14 P1 C19 C20 -82.62(12) . . . . ?
C22 P1 C19 C20 28.16(13) . . . . ?
Au1 P1 C19 C20 147.64(10) . . . . ?
C14 P1 C22 C23 -59.05(13) . . . . ?
C19 P1 C22 C23 -168.64(11) . . . . ?
Au1 P1 C22 C23 70.26(12) . . . . ?
C14 P1 C22 C24 178.45(12) . . . . ?
C19 P1 C22 C24 68.86(13) . . . . ?
Au1 P1 C22 C24 -52.24(13) . . . . ?
O4A B2 C25 C30 -2.69(15) . . . . ?
C7 B2 C25 C30 -121.96(13) . . . . ?
C6 B2 C25 C30 111.83(13) . . . . ?
O4A B2 C25 C26 -175.75(12) . . . . ?
C7 B2 C25 C26 64.98(17) . . . . ?
C6 B2 C25 C26 -61.24(16) . . . . ?
C30 C25 C26 C27 -4.92(19) . . . . ?
B2 C25 C26 C27 168.34(13) . . . . ?
C30 C25 C26 P2 171.45(10) . . . . ?
B2 C25 C26 P2 -15.29(18) . . . . ?
C25 C26 C27 C28 2.4(2) . . . . ?
P2 C26 C27 C28 -174.06(12) . . . . ?
C26 C27 C28 C29 2.0(2) . . . . ?
C27 C28 C29 C30 -3.5(2) . . . . ?
C28 C29 C30 C25 0.7(2) . . . . ?
C26 C25 C30 C29 3.5(2) . . . . ?
B2 C25 C30 C29 -170.39(13) . . . . ?
C27 C26 P2 C31 -34.16(13) . . . . ?
C25 C26 P2 C31 149.35(11) . . . . ?
C27 C26 P2 C34 78.26(12) . . . . ?
C25 C26 P2 C34 -98.23(12) . . . . ?
C27 C26 P2 Au1 -158.02(10) . . . . ?
C25 C26 P2 Au1 25.49(13) . . . . ?
C26 P2 C31 C33 174.31(11) . . . . ?
C34 P2 C31 C33 65.62(12) . . . . ?
Au1 P2 C31 C33 -57.29(11) . . . . ?
C26 P2 C31 C32 -62.80(12) . . . . ?
C34 P2 C31 C32 -171.50(11) . . . . ?
Au1 P2 C31 C32 65.59(11) . . . . ?
C26 P2 C34 C36 -76.57(12) . . . . ?
C31 P2 C34 C36 34.39(13) . . . . ?
Au1 P2 C34 C36 156.12(10) . . . . ?
C26 P2 C34 C35 154.26(11) . . . . ?
C31 P2 C34 C35 -94.78(12) . . . . ?
Au1 P2 C34 C35 26.95(12) . . . . ?
C12C O1C C1C C2C -173.86(13) . . . . ?
K1 O1C C1C C2C 46.93(16) . . . . ?
O1C C1C C2C O2C -65.83(17) . . . . ?
C1C C2C O2C C3C -173.87(13) . . . . ?
C1C C2C O2C K1 52.73(15) . . . . ?
C2C O2C C3C C4C -73.49(16) . . . . ?
K1 O2C C3C C4C 60.77(14) . . . . ?
O2C C3C C4C O3C -61.43(17) . . . . ?
C3C C4C O3C C5C 178.06(13) . . . . ?
C3C C4C O3C K1 31.65(16) . . . . ?
C4C O3C C5C C6C -175.12(13) . . . . ?
K1 O3C C5C C6C -29.17(16) . . . . ?
O3C C5C C6C O4C 69.00(16) . . . . ?
C5C C6C O4C C7C 174.19(13) . . . . ?
C5C C6C O4C K1 -70.64(13) . . . . ?
C6C O4C C7C C8C 177.49(13) . . . . ?
K1 O4C C7C C8C 62.68(14) . . . . ?
O4C C7C C8C O5C -67.44(17) . . . . ?
C7C C8C O5C C9C -166.04(13) . . . . ?
C7C C8C O5C K1 35.36(17) . . . . ?
C8C O5C C9C C10C -175.15(13) . . . . ?
K1 O5C C9C C10C -15.96(15) . . . . ?
O5C C9C C10C O6C 55.44(17) . . . . ?
C9C C10C O6C C11C 61.24(18) . . . . ?
C9C C10C O6C K1 -65.28(14) . . . . ?
C10C O6C C11C C12C 175.46(13) . . . . ?
K1 O6C C11C C12C -61.17(13) . . . . ?
C1C O1C C12C C11C -178.99(13) . . . . ?
K1 O1C C12C C11C -39.77(15) . . . . ?
O6C C11C C12C O1C 66.60(16) . . . . ?
